data_2013706
loop_
_publ_author_name
'Skelton, Brian W.'
'Waters, A. Fiona'
'Whitaker, Claire R.'
'White, Allan H.'

_publ_section_title
;
 Magnesium iodide--4,4'-bipyridine--water (1/3/4) and strontium
 iodide--4,4'-bipyridine--propan-1-ol (1/2.5/2)
;
_journal_issue 11
_journal_name_full 'Acta Crystallographica Section C'
_journal_page_first m435
_journal_page_last m438
_journal_paper_doi 10.1107/S0108270103020407
_journal_volume 59
_journal_year 2003
_chemical_formula_iupac '[Sr2 I4 (C10 H8 N2)3 (C3 H8 O)4] , 2C10 H8 N2'
_chemical_formula_moiety 'C42 H56 I4 N6 O4 Sr2 , 2C10 H8 N2'
_chemical_formula_sum 'C62 H72 I4 N10 O4 Sr2'
_chemical_formula_weight 1704.2
_chemical_name_systematic
;
catena-poly[[[[\m-4,4'-bipyridine-bis[diiodobis(propan-1-ol)strontium(I)]]-
di-\m-4,4'-bipyridine-\k^4^N:N'] bis(4,4'-bipyridine) solvate]
[Sr~2~I~4~(C~10~H~8~N~2~)~3~(C~3~H~8~O)~4~].2C~10~H~8~N~2~
;
_space_group_IT_number 14
_symmetry_cell_setting monoclinic
_symmetry_space_group_name_Hall '-P 2ybc'
_symmetry_space_group_name_H-M 'P 1 21/c 1'
_atom_sites_solution_hydrogens difmap
_atom_sites_solution_primary direct
_atom_sites_solution_secondary difmap
_cell_angle_alpha 90
_cell_angle_beta 118.493(8)
_cell_angle_gamma 90
_cell_formula_units_Z 2
_cell_length_a 15.365(2)
_cell_length_b 12.392(2)
_cell_length_c 20.979(2)
_cell_measurement_reflns_used 8
_cell_measurement_temperature 298(2)
_cell_measurement_theta_max 18.5
_cell_measurement_theta_min 16.7
_cell_volume 3510.6(8)
_computing_cell_refinement 'CAD-4 Software'
_computing_data_collection 'CAD-4 Software (Enraf-Nonius, 1989)'
_computing_data_reduction 'Xtal3.5 (Hall et al., 1995)'
_computing_molecular_graphics Xtal3.5
_computing_publication_material 'BONDLA and CIFIO in Xtal3.5'
_computing_structure_refinement 'CRYLSQ in Xtal3.5'
_computing_structure_solution Xtal3.5
_diffrn_ambient_temperature 298(2)
_diffrn_measured_fraction_theta_full 0.99
_diffrn_measured_fraction_theta_max 0.99
_diffrn_measurement_device_type 'Enraf-Nonius CAD4 with CCD area-detector'
_diffrn_measurement_method 2\q/\w
_diffrn_radiation_monochromator graphite
_diffrn_radiation_source 'sealed tube'
_diffrn_radiation_type 'Mo K\a'
_diffrn_radiation_wavelength 0.71073
_diffrn_reflns_av_R_equivalents 0.025
_diffrn_reflns_av_sigmaI/netI 0.097
_diffrn_reflns_limit_h_max 18
_diffrn_reflns_limit_h_min -18
_diffrn_reflns_limit_k_max 0
_diffrn_reflns_limit_k_min -14
_diffrn_reflns_limit_l_max 21
_diffrn_reflns_limit_l_min -24
_diffrn_reflns_number 11868
_diffrn_reflns_theta_full 25.0
_diffrn_reflns_theta_max 25.0
_diffrn_reflns_theta_min 1.51
_diffrn_standards_decay_% 0
_diffrn_standards_interval_time 60
_diffrn_standards_number 8
_exptl_absorpt_coefficient_mu 3.327
_exptl_absorpt_correction_T_max 0.56
_exptl_absorpt_correction_T_min 0.33
_exptl_absorpt_correction_type gaussian
_exptl_absorpt_process_details '(ABSORB in Xtal3.5; Hall et al., 1995)'
_exptl_crystal_colour colourless
_exptl_crystal_density_diffrn 1.612
_exptl_crystal_density_meas ?
_exptl_crystal_density_method 'not measured'
_exptl_crystal_description prism
_exptl_crystal_F_000 1668
_exptl_crystal_size_max 0.53
_exptl_crystal_size_mid 0.40
_exptl_crystal_size_min 0.18
_refine_diff_density_max 0.87
_refine_diff_density_min -0.55
_refine_ls_extinction_method none
_refine_ls_goodness_of_fit_all 1.162
_refine_ls_goodness_of_fit_ref 1.259
_refine_ls_hydrogen_treatment constr
_refine_ls_matrix_type full
_refine_ls_number_constraints 0
_refine_ls_number_parameters 388
_refine_ls_number_reflns 4203
_refine_ls_number_restraints 0
_refine_ls_R_factor_all 0.077
_refine_ls_R_factor_gt 0.044
_refine_ls_shift/su_max 0.005
_refine_ls_shift/su_mean 0.001
_refine_ls_structure_factor_coef F
_refine_ls_weighting_details 'w = 1/[\s^2^(Fo)] where \s(I)=[\s(I)~meas~+0.0004(I~net~)^2^]^1/2^'
_refine_ls_weighting_scheme calc
_refine_ls_wR_factor_all 0.057
_refine_ls_wR_factor_ref 0.05
_reflns_number_gt 4203
_reflns_number_total 6161
_reflns_threshold_expression I>2\s(I)
_cod_data_source_file ta1418.cif
_cod_data_source_block II
_cod_depositor_comments
;
The following automatic conversions were performed:

'_exptl_crystal_density_meas' value 'not measured' was changed to '?'
- the value is perceived as not measured.

Automatic conversion script
Id: cif_fix_values 3008 2015-01-20 13:52:24Z robertas 
;
_cod_original_sg_symbol_Hall -p_2ybc
_cod_original_sg_symbol_H-M 'P 21/c'
_cod_database_code 2013706
_cod_database_fobs_code 2013706

loop_
_symmetry_equiv_pos_as_xyz
+x,+y,+z
-x,1/2+y,1/2-z
-x,-y,-z
+x,1/2-y,1/2+z

loop_
_atom_site_label
_atom_site_fract_x
_atom_site_fract_y
_atom_site_fract_z
_atom_site_U_iso_or_equiv
_atom_site_adp_type
_atom_site_calc_flag
_atom_site_calc_attached_atom
_atom_site_occupancy
_atom_site_disorder_assembly
_atom_site_disorder_group
Sr 0.25574(4) 0.71094(4) 0.22114(3) 0.0322(3) Uani ? ? 1.00000 ? ?
I1 0.08983(4) 0.70739(4) 0.27557(3) 0.0572(3) Uani ? ? 1.00000 ? ?
I2 0.43301(4) 0.72360(4) 0.17645(3) 0.0670(3) Uani ? ? 1.00000 ? ?
O1A 0.3664(4) 0.5844(4) 0.3238(3) 0.063(3) Uani ? ? 1.00000 ? ?
C1A 0.4693(15) 0.5601(17) 0.3459(9) 0.050(9) Uani ? ? 0.50000 ? ?
C1A' 0.466(2) 0.592(2) 0.386(3) 0.12(2) Uani ? ? 0.50000 ? ?
C2A 0.516(2) 0.545(2) 0.4318(10) 0.065(11) Uani ? ? 0.50000 ? ?
C2A' 0.5318(18) 0.521(2) 0.397(2) 0.117(18) Uani ? ? 0.50000 ? ?
C3A 0.6272(8) 0.5221(12) 0.4597(6) 0.136(9) Uani ? ? 1.00000 ? ?
O1B 0.1329(4) 0.7077(4) 0.0833(3) 0.065(3) Uani ? ? 1.00000 ? ?
C1B 0.0794(8) 0.7947(8) 0.0349(6) 0.098(6) Uani ? ? 1.00000 ? ?
C2B 0.1317(11) 0.8404(9) -0.0006(6) 0.130(9) Uani ? ? 1.00000 ? ?
C3B 0.0923(9) 0.9478(10) -0.0357(6) 0.130(8) Uani ? ? 1.00000 ? ?
N11 0.2080(4) 0.5016(4) 0.1783(3) 0.052(3) Uani ? ? 1.00000 ? ?
C12 0.2825(6) 0.4417(5) 0.1812(4) 0.060(4) Uani ? ? 1.00000 ? ?
C13 0.2852(5) 0.3317(5) 0.1831(4) 0.056(4) Uani ? ? 1.00000 ? ?
C14 0.2060(5) 0.2747(5) 0.1799(4) 0.044(3) Uani ? ? 1.00000 ? ?
C15 0.1254(5) 0.3348(5) 0.1741(4) 0.048(3) Uani ? ? 1.00000 ? ?
C16 0.1308(5) 0.4468(5) 0.1742(4) 0.049(4) Uani ? ? 1.00000 ? ?
N11' 0.2155(5) -0.0713(4) 0.1952(3) 0.054(3) Uani ? ? 1.00000 ? ?
C12' 0.2691(6) -0.0164(6) 0.1724(5) 0.065(4) Uani ? ? 1.00000 ? ?
C13' 0.2678(6) 0.0945(5) 0.1667(4) 0.061(4) Uani ? ? 1.00000 ? ?
C14' 0.2064(5) 0.1550(5) 0.1844(4) 0.044(3) Uani ? ? 1.00000 ? ?
C15' 0.1513(5) 0.0981(5) 0.2080(4) 0.056(4) Uani ? ? 1.00000 ? ?
C16' 0.1560(5) -0.0134(5) 0.2124(4) 0.054(4) Uani ? ? 1.00000 ? ?
N21 0.3767(5) 0.8314(5) 0.3449(3) 0.061(3) Uani ? ? 1.00000 ? ?
C22 0.4382(7) 0.9094(7) 0.3487(4) 0.078(5) Uani ? ? 1.00000 ? ?
C23 0.4865(6) 0.9767(6) 0.4074(4) 0.068(5) Uani ? ? 1.00000 ? ?
C24 0.4752(5) 0.9636(5) 0.4676(4) 0.050(4) Uani ? ? 1.00000 ? ?
C25 0.4137(6) 0.8801(6) 0.4655(4) 0.065(4) Uani ? ? 1.00000 ? ?
C26 0.3681(6) 0.8175(6) 0.4046(4) 0.069(5) Uani ? ? 1.00000 ? ?
N31 -0.2884(5) 0.8975(5) 0.1497(3) 0.060(3) Uani ? ? 1.00000 ? ?
C32 -0.2033(6) 0.9039(6) 0.1471(4) 0.059(4) Uani ? ? 1.00000 ? ?
C33 -0.1659(5) 0.8204(6) 0.1243(4) 0.051(4) Uani ? ? 1.00000 ? ?
C34 -0.2161(5) 0.7234(5) 0.1022(4) 0.050(4) Uani ? ? 1.00000 ? ?
C35 -0.3019(6) 0.7164(5) 0.1077(5) 0.066(4) Uani ? ? 1.00000 ? ?
C36 -0.3354(6) 0.8037(7) 0.1310(5) 0.067(5) Uani ? ? 1.00000 ? ?
N31' -0.1235(5) 0.4614(5) 0.0145(4) 0.072(4) Uani ? ? 1.00000 ? ?
C32' -0.1065(7) 0.5611(7) 0.0077(5) 0.080(6) Uani ? ? 1.00000 ? ?
C33' -0.1337(7) 0.6479(6) 0.0358(5) 0.074(5) Uani ? ? 1.00000 ? ?
C34' -0.1815(5) 0.6332(6) 0.0748(4) 0.052(4) Uani ? ? 1.00000 ? ?
C35' -0.1941(8) 0.5261(7) 0.0882(6) 0.097(6) Uani ? ? 1.00000 ? ?
C36' -0.1624(9) 0.4454(7) 0.0574(6) 0.102(7) Uani ? ? 1.00000 ? ?
H1OA 0.32536 0.52518 0.31657 0.07300 Uiso ? ? 1.00000 ? ?
H1AA 0.50145 0.62076 0.33515 0.05600 Uiso ? ? 0.50000 ? ?
H1AB 0.47739 0.49859 0.32214 0.05600 Uiso ? ? 0.50000 ? ?
H2AA 0.48432 0.48343 0.44326 0.07300 Uiso ? ? 0.50000 ? ?
H2AB 0.50619 0.60602 0.45609 0.07300 Uiso ? ? 0.50000 ? ?
H3AA 0.65643 0.51010 0.50986 0.18200 Uiso ? ? 0.50000 ? ?
H3AB 0.65157 0.58238 0.44786 0.18200 Uiso ? ? 0.50000 ? ?
H3AC 0.62970 0.45979 0.43503 0.18200 Uiso ? ? 0.50000 ? ?
H1A'A 0.46363 0.59164 0.43272 0.13700 Uiso ? ? 0.50000 ? ?
H1A'B 0.49959 0.65847 0.38719 0.13700 Uiso ? ? 0.50000 ? ?
H2A'A 0.54456 0.52502 0.35513 0.14500 Uiso ? ? 0.50000 ? ?
H2A'B 0.50408 0.45037 0.39433 0.14500 Uiso ? ? 0.50000 ? ?
H3A'A 0.66288 0.46263 0.45954 0.18200 Uiso ? ? 0.50000 ? ?
H3A'B 0.61453 0.51915 0.50082 0.18200 Uiso ? ? 0.50000 ? ?
H3A'C 0.65535 0.58750 0.45898 0.18200 Uiso ? ? 0.50000 ? ?
H1OB 0.16484 0.68247 0.05808 0.08000 Uiso ? ? 1.00000 ? ?
H1BA 0.06952 0.84974 0.06218 0.11400 Uiso ? ? 1.00000 ? ?
H1BB 0.01790 0.76810 -0.00100 0.11400 Uiso ? ? 1.00000 ? ?
H2BA 0.12891 0.79051 -0.03600 0.13900 Uiso ? ? 1.00000 ? ?
H2BB 0.20040 0.84893 0.03545 0.13900 Uiso ? ? 1.00000 ? ?
H3BA 0.12968 0.97330 -0.05756 0.15300 Uiso ? ? 1.00000 ? ?
H3BB 0.09648 0.99766 0.00015 0.15300 Uiso ? ? 1.00000 ? ?
H3BC 0.02499 0.93924 -0.07130 0.15300 Uiso ? ? 1.00000 ? ?
H12 0.33815 0.47837 0.18209 0.07500 Uiso ? ? 1.00000 ? ?
H13 0.34166 0.29400 0.18659 0.06700 Uiso ? ? 1.00000 ? ?
H15 0.06798 0.29941 0.16994 0.05900 Uiso ? ? 1.00000 ? ?
H16 0.07653 0.48689 0.17138 0.05900 Uiso ? ? 1.00000 ? ?
H12' 0.31127 -0.05595 0.15889 0.07600 Uiso ? ? 1.00000 ? ?
H13' 0.30960 0.12961 0.15116 0.07200 Uiso ? ? 1.00000 ? ?
H15' 0.10953 0.13604 0.22225 0.06700 Uiso ? ? 1.00000 ? ?
H16' 0.11575 -0.05028 0.22867 0.06100 Uiso ? ? 1.00000 ? ?
H22 0.45022 0.91893 0.30871 0.09200 Uiso ? ? 1.00000 ? ?
H23 0.52834 1.03311 0.40642 0.08000 Uiso ? ? 1.00000 ? ?
H25 0.40294 0.86722 0.50608 0.07500 Uiso ? ? 1.00000 ? ?
H26 0.32693 0.75999 0.40458 0.09100 Uiso ? ? 1.00000 ? ?
H32 -0.16758 0.96930 0.16181 0.06800 Uiso ? ? 1.00000 ? ?
H33 -0.10515 0.82864 0.12379 0.06400 Uiso ? ? 1.00000 ? ?
H35 -0.33902 0.65051 0.09537 0.07600 Uiso ? ? 1.00000 ? ?
H36 -0.39581 0.79613 0.13349 0.08200 Uiso ? ? 1.00000 ? ?
H32' -0.07265 0.57670 -0.01914 0.09600 Uiso ? ? 1.00000 ? ?
H33' -0.11907 0.71944 0.02730 0.09100 Uiso ? ? 1.00000 ? ?
H35' -0.22291 0.50853 0.11867 0.11500 Uiso ? ? 1.00000 ? ?
H36' -0.17239 0.37279 0.06747 0.11800 Uiso ? ? 1.00000 ? ?

loop_
_atom_site_aniso_label
_atom_site_aniso_U_11
_atom_site_aniso_U_22
_atom_site_aniso_U_33
_atom_site_aniso_U_12
_atom_site_aniso_U_13
_atom_site_aniso_U_23
Sr 0.0416(3) 0.0160(3) 0.0442(3) -0.0020(2) 0.0246(3) -0.0019(2)
I1 0.0597(3) 0.0462(3) 0.0834(4) 0.0015(2) 0.0484(3) 0.0033(3)
I2 0.0749(4) 0.0499(3) 0.1055(5) -0.0035(3) 0.0666(4) -0.0065(3)
O1A 0.058(3) 0.044(3) 0.075(4) -0.005(2) 0.023(3) 0.012(3)
C1A 0.031(10) 0.068(12) 0.042(11) 0.001(8) 0.011(9) 0.005(9)
C1A' 0.10(2) 0.11(2) 0.13(3) 0.032(17) 0.05(2) 0.03(2)
C2A 0.084(16) 0.076(13) 0.047(12) 0.022(11) 0.042(12) 0.001(10)
C2A' 0.057(16) 0.15(2) 0.13(3) 0.007(15) 0.04(2) -0.03(2)
C3A 0.081(8) 0.227(15) 0.088(8) 0.031(9) 0.029(7) -0.020(9)
O1B 0.092(4) 0.043(3) 0.062(3) 0.012(3) 0.038(3) 0.000(3)
C1B 0.130(9) 0.069(6) 0.084(7) -0.008(6) 0.042(7) -0.009(6)
C2B 0.225(14) 0.072(7) 0.111(9) -0.022(8) 0.096(10) -0.014(7)
C3B 0.158(11) 0.099(9) 0.123(10) -0.004(8) 0.059(9) 0.031(7)
N11 0.066(4) 0.025(3) 0.067(4) 0.002(3) 0.033(3) -0.002(3)
C12 0.070(5) 0.033(4) 0.089(6) -0.007(4) 0.049(5) -0.001(4)
C13 0.065(5) 0.025(3) 0.091(6) 0.003(3) 0.046(5) -0.002(4)
C14 0.052(4) 0.023(3) 0.057(4) -0.006(3) 0.026(4) -0.002(3)
C15 0.053(4) 0.024(3) 0.064(5) -0.008(3) 0.027(4) -0.008(3)
C16 0.057(5) 0.032(4) 0.059(5) 0.004(3) 0.028(4) -0.004(3)
N11' 0.071(4) 0.027(3) 0.065(4) 0.001(3) 0.035(3) -0.004(3)
C12' 0.083(6) 0.034(4) 0.099(6) 0.002(4) 0.061(5) -0.006(4)
C13' 0.084(6) 0.029(4) 0.093(6) 0.001(4) 0.060(5) -0.001(4)
C14' 0.051(4) 0.028(3) 0.053(4) 0.000(3) 0.025(4) -0.002(3)
C15' 0.067(5) 0.030(4) 0.082(6) -0.002(3) 0.046(4) -0.004(4)
C16' 0.071(5) 0.028(4) 0.076(5) -0.010(3) 0.045(4) 0.000(3)
N21 0.076(4) 0.046(4) 0.052(4) -0.012(3) 0.024(3) -0.006(3)
C22 0.122(8) 0.062(5) 0.057(5) -0.035(5) 0.047(5) -0.008(4)
C23 0.093(6) 0.051(5) 0.063(5) -0.029(4) 0.039(5) -0.006(4)
C24 0.050(4) 0.038(4) 0.054(5) -0.004(3) 0.019(4) 0.002(3)
C25 0.079(6) 0.059(5) 0.060(5) -0.031(4) 0.035(4) -0.022(4)
C26 0.085(6) 0.057(5) 0.067(6) -0.031(4) 0.038(5) -0.016(4)
N31 0.067(4) 0.048(4) 0.072(4) -0.002(3) 0.039(4) -0.015(3)
C32 0.072(5) 0.045(4) 0.062(5) -0.006(4) 0.033(4) -0.012(4)
C33 0.055(4) 0.043(4) 0.062(5) -0.003(3) 0.033(4) -0.009(3)
C34 0.056(4) 0.037(4) 0.067(5) -0.001(3) 0.036(4) -0.004(3)
C35 0.083(6) 0.035(4) 0.091(6) -0.010(4) 0.051(5) -0.018(4)
C36 0.069(5) 0.064(5) 0.087(6) -0.010(4) 0.053(5) -0.018(5)
N31' 0.099(5) 0.047(4) 0.097(5) -0.006(4) 0.069(5) -0.014(4)
C32' 0.113(7) 0.062(6) 0.100(7) -0.006(5) 0.080(6) -0.015(5)
C33' 0.106(7) 0.047(5) 0.093(6) -0.011(5) 0.068(6) -0.012(4)
C34' 0.064(5) 0.045(4) 0.062(5) -0.010(4) 0.041(4) -0.010(4)
C35' 0.155(9) 0.049(5) 0.147(9) 0.004(6) 0.120(8) 0.002(5)
C36' 0.163(10) 0.046(5) 0.150(10) 0.003(6) 0.117(9) -0.001(6)

loop_
_atom_type_symbol
_atom_type_scat_dispersion_real
_atom_type_scat_dispersion_imag
_atom_type_scat_source
Sr -1.657 3.264 'Int Tables Vol IV Tables 2.2B and 2.3.1'
I -0.726 1.812 'Int Tables Vol IV Tables 2.2B and 2.3.1'
N 0.004 0.003 'Int Tables Vol IV Tables 2.2B and 2.3.1'
C 0.002 0.002 'Int Tables Vol IV Tables 2.2B and 2.3.1'
H 0.0 0.0 'Int Tables Vol IV Tables 2.2B and 2.3.1'
O 0.008 0.006 'Int Tables Vol IV Tables 2.2B and 2.3.1'

loop_
_geom_angle_atom_site_label_1
_geom_angle_atom_site_label_2
_geom_angle_atom_site_label_3
_geom_angle_site_symmetry_3
_geom_angle
_geom_angle_publ_flag
I1 Sr I2 . 176.07(2) yes
I1 Sr O1A . 90.77(16) yes
I1 Sr O1B . 96.68(16) yes
I1 Sr N11 . 88.27(17) yes
I1 Sr N21 . 88.06(17) yes
I1 Sr N11' '1 565' 86.74(17) yes
I2 Sr O1A . 87.76(15) yes
I2 Sr O1B . 86.76(16) yes
I2 Sr N11 . 94.66(17) yes
I2 Sr N21 . 88.01(17) yes
I2 Sr N11' '1 565' 92.03(17) yes
O1A Sr O1B . 140.38(15) yes
O1A Sr N11 . 70.08(15) yes
O1A Sr N21 . 70.34(16) yes
O1A Sr N11' '1 565' 139.79(15) yes
O1B Sr N11 . 71.32(15) yes
O1B Sr N21 . 148.43(16) yes
O1B Sr N11' '1 565' 79.64(15) yes
N11 Sr N21 . 140.18(16) yes
N11 Sr N11' '1 565' 149.72(15) yes
N21 Sr N11' '1 565' 69.46(16) yes
Sr O1A C1A . 125.7(9) ?
Sr O1A C1A' . 135.0(14) ?
Sr O1A H1OA . 102.7 ?
C1A O1A H1OA . 116.0 ?
C1A' O1A H1OA . 122.1 ?
O1A C1A C2A . 102.6(19) ?
O1A C1A H1AA . 111.0 ?
O1A C1A H1AB . 113.2 ?
C2A C1A H1AA . 110.0 ?
C2A C1A H1AB . 113.3 ?
H1AA C1A H1AB . 107 ?
O1A C1A' C2A' . 121(3) ?
O1A C1A' H1A'A . 112 ?
O1A C1A' H1A'B . 113 ?
C2A' C1A' H1A'A . 103 ?
C2A' C1A' H1A'B . 102 ?
H1A'A C1A' H1A'B . 104 ?
C1A C2A C3A . 106(2) ?
C1A C2A H2AA . 110.7 ?
C1A C2A H2AB . 114.0 ?
C3A C2A H2AA . 110.2 ?
C3A C2A H2AB . 111.6 ?
H2AA C2A H2AB . 105 ?
C1A' C2A' H2A'A . 107 ?
C1A' C2A' H2A'B . 108 ?
H2A'A C2A' H2A'B . 106 ?
C2A C3A H3AA . 107.9 ?
C2A C3A H3AB . 105.5 ?
C2A C3A H3AC . 105.7 ?
C2A' C3A H3A'A . 109.7 ?
C2A' C3A H3A'B . 106 ?
C2A' C3A H3A'C . 106.0 ?
H3AA C3A H3AB . 11313 ?
H3AA C3A H3AC . 111.3 ?
H3AB C3A H3AC . 112.8 ?
H3A'A C3A H3A'B . 110.2 ?
H3A'A C3A H3A'C . 114.7 ?
H3A'B C3A H3A'C . 110.1 ?
Sr O1B C1B . 129.9(5) ?
Sr O1B H1OB . 109.8 ?
C1B O1B H1OB . 97.4 ?
O1B C1B C2B . 112.7(10) ?
O1B C1B H1BA . 108.3 ?
O1B C1B H1BB . 108.6 ?
C2B C1B H1BA . 108.5 ?
C2B C1B H1BB . 108.5 ?
H1BA C1B H1BB . 110.2 ?
C1B C2B C3B . 113.9(13) ?
C1B C2B H2BA . 108.5 ?
C1B C2B H2BB . 107.8 ?
C3B C2B H2BA . 109.7 ?
C3B C2B H2BB . 108.8 ?
H2BA C2B H2BB . 108.0 ?
C2B C3B H3BA . 109.7 ?
C2B C3B H3BB . 109.2 ?
C2B C3B H3BC . 108.7 ?
H3BA C3B H3BB . 109.8 ?
H3BA C3B H3BC . 110.0 ?
H3BB C3B H3BC . 109.4 ?
Sr N11 C12 . 114.9(4) ?
Sr N11 C16 . 126.7(5) ?
C12 N11 C16 . 115.8(6) ?
N11 C12 C13 . 124.5(8) ?
N11 C12 H12 . 118.2 ?
C13 C12 H12 . 117.3 ?
C12 C13 C14 . 119.8(8) ?
C12 C13 H13 . 120.2 ?
C14 C13 H13 . 120.0 ?
C13 C14 C15 . 117.0(6) ?
C13 C14 C14' . 122.0(7) ?
C15 C14 C14' . 121.0(7) ?
C14 C15 C16 . 118.8(7) ?
C14 C15 H15 . 120.3 ?
C16 C15 H15 . 120.8 ?
N11 C16 C15 . 124.0(7) ?
N11 C16 H16 . 117.7 ?
C15 C16 H16 . 118.3 ?
C12' N11' C16' . 116.4(6) ?
C12' N11' Sr '1 545' 117.0(5) ?
C16' N11' Sr '1 545' 126.0(5) ?
N11' C12' C13' . 124.0(9) ?
N11' C12' H12' . 118.1 ?
C13' C12' H12' . 117.9 ?
C12' C13' C14' . 119.9(9) ?
C12' C13' H13' . 120.1 ?
C14' C13' H13' . 120.0 ?
C14 C14' C13' . 120.4(8) ?
C14 C14' C15' . 123.7(8) ?
C13' C14' C15' . 115.9(6) ?
C14' C15' C16' . 121.2(9) ?
C14' C15' H15' . 119.2 ?
C16' C15' H15' . 119.6 ?
N11' C16' C15' . 122.6(9) ?
N11' C16' H16' . 118.8 ?
C15' C16' H16' . 118.6 ?
Sr N21 C22 . 125.7(6) ?
Sr N21 C26 . 119.0(5) ?
C22 N21 C26 . 115.2(7) ?
N21 C22 C23 . 124.1(10) ?
N21 C22 H22 . 118.1 ?
C23 C22 H22 . 117.9 ?
C22 C23 C24 . 120.3(8) ?
C22 C23 H23 . 120.3 ?
C24 C23 H23 . 119.4 ?
C23 C24 C25 . 116.5(7) ?
C23 C24 C24 '3 676' 122.2(7) ?
C25 C24 C24 '3 676' 121.3(8) ?
C24 C25 C26 . 119.3(9) ?
C24 C25 H25 . 120.2 ?
C26 C25 H25 . 120.6 ?
N21 C26 C25 . 124.7(8) ?
N21 C26 H26 . 117.4 ?
C25 C26 H26 . 117.9 ?
C32 N31 C36 . 116.5(8) ?
N31 C32 C33 . 123.3(7) ?
N31 C32 H32 . 117.8 ?
C33 C32 H32 . 118.9 ?
C32 C33 C34 . 120.7(8) ?
C32 C33 H33 . 120.2 ?
C34 C33 H33 . 119.1 ?
C33 C34 C35 . 115.4(7) ?
C33 C34 C34' . 123.0(8) ?
C35 C34 C34' . 121.6(6) ?
C34 C35 C36 . 120.7(7) ?
C34 C35 H35 . 119.9 ?
C36 C35 H35 . 119.3 ?
N31 C36 C35 . 123.3(9) ?
N31 C36 H36 . 118.4 ?
C35 C36 H36 . 118.3 ?
C32' N31' C36' . 113.9(9) ?
N31' C32' C33' . 125.5(12) ?
N31' C32' H32' . 117.3 ?
C33' C32' H32' . 117.2 ?
C32' C33' C34' . 121.1(8) ?
C32' C33' H33' . 119.8 ?
C34' C33' H33' . 119.1 ?
C34 C34' C33' . 122.7(7) ?
C34 C34' C35' . 122.5(10) ?
C33' C34' C35' . 114.9(9) ?
C34' C35' C36' . 118.5(12) ?
C34' C35' H35' . 120.3 ?
C36' C35' H35' . 121.2 ?
N31' C36' C35' . 125.7(9) ?
N31' C36' H36' . 117.9 ?
C35' C36' H36' . 116.4 ?

loop_
_geom_bond_atom_site_label_1
_geom_bond_atom_site_label_2
_geom_bond_site_symmetry_1
_geom_bond_site_symmetry_2
_geom_bond_distance
_geom_bond_publ_flag
Sr I1 . . 3.2530(11) yes
Sr I2 . . 3.2801(11) yes
Sr O1A . . 2.549(4) yes
Sr O1B . . 2.592(4) yes
Sr N11 . . 2.729(5) yes
Sr N21 . . 2.797(5) yes
Sr N11' . '1 565' 2.764(5) yes
O1A C1A . . 1.45(2) no
O1A C1A' . . 1.46(3) no
O1A H1OA . . 0.931 ?
C1A C2A . . 1.60(3) no
C1A H1AA . . 0.98 ?
C1A H1AB . . 0.95 ?
C1A' C2A' . . 1.28(5) no
C1A' H1A'A . . 0.99 ?
C1A' H1A'B . . 0.97 ?
C2A C3A . . 1.55(3) no
C2A H2AA . . 1.00 ?
C2A H2AB . . 0.96 ?
C2A' C3A . . 1.43(3) no
C2A' H2A'A . . 0.98 ?
C2A' H2A'B . . 0.96 ?
C3A H3AA . . 0.938 ?
C3A H3AB . . 0.922 ?
C3A H3AC . . 0.941 ?
C3A H3A'A . . 0.920 ?
C3A H3A'B . . 0.970 ?
C3A H3A'C . . 0.922 ?
O1B C1B . . 1.440(10) no
O1B H1OB . . 0.930 ?
C1B C2B . . 1.45(2) no
C1B H1BA . . 0.948 ?
C1B H1BB . . 0.943 ?
C2B C3B . . 1.501(16) no
C2B H2BA . . 0.951 ?
C2B H2BB . . 0.967 ?
C3B H3BA . . 0.945 ?
C3B H3BB . . 0.952 ?
C3B H3BC . . 0.949 ?
N11 C12 . . 1.341(11) no
N11 C16 . . 1.333(10) no
C12 C13 . . 1.364(9) no
C12 H12 . . 0.961 ?
C13 C14 . . 1.381(11) no
C13 H13 . . 0.958 ?
C14 C15 . . 1.399(11) no
C14 C14' . . 1.485(8) no
C15 C16 . . 1.389(9) no
C15 H15 . . 0.952 ?
C16 H16 . . 0.948 ?
N11' C12' . . 1.321(13) no
N11' C16' . . 1.339(12) no
C12' C13' . . 1.378(10) no
C12' H12' . . 0.958 ?
C13' C14' . . 1.388(13) no
C13' H13' . . 0.953 ?
C14' C15' . . 1.364(13) no
C15' C16' . . 1.385(9) no
C15' H15' . . 0.951 ?
C16' H16' . . 0.954 ?
N21 C22 . . 1.328(12) no
N21 C26 . . 1.331(13) no
C22 C23 . . 1.375(11) no
C22 H22 . . 0.949 ?
C23 C24 . . 1.363(14) no
C23 H23 . . 0.956 ?
C24 C25 . . 1.388(11) no
C24 C24 . '3 676' 1.503(9) no
C25 C26 . . 1.369(11) no
C25 H25 . . 0.955 ?
C26 H26 . . 0.953 ?
N31 C32 . . 1.336(13) no
N31 C36 . . 1.324(10) no
C32 C33 . . 1.376(12) no
C32 H32 . . 0.945 ?
C33 C34 . . 1.384(9) no
C33 H33 . . 0.944 ?
C34 C35 . . 1.380(14) no
C34 C34' . . 1.467(11) no
C35 C36 . . 1.383(13) no
C35 H35 . . 0.958 ?
C36 H36 . . 0.959 ?
N31' C32' . . 1.286(11) no
N31' C36' . . 1.311(18) no
C32' C33' . . 1.384(14) no
C32' H32' . . 0.950 ?
C33' C34' . . 1.348(16) no
C33' H33' . . 0.952 ?
C34' C35' . . 1.390(12) no
C35' C36' . . 1.398(17) no
C35' H35' . . 0.960 ?
C36' H36' . . 0.954 ?
